data_9006150
loop_
_publ_author_name
'Kudoh, Y.'
'Finger, L. W.'
'Hazen, R. M.'
'Prewitt, C. T.'
'Kanzaki, M.'
'Veblen, D. R.'

_publ_section_title
;
 Phase E: A high pressure hydrous silicate with unique
 crystal chemistry
 Sample: 1
;
_journal_name_full 'Physics and Chemistry of Minerals'
_journal_page_first 357
_journal_page_last 360
_journal_volume 19
_journal_year 1993
_chemical_formula_sum 'H0.533 Mg0.338 O Si0.193'
_chemical_name_mineral Phase-E
_space_group_IT_number 166
_symmetry_space_group_name_Hall '-R 3 2"'
_symmetry_space_group_name_H-M 'R -3 m :H'
_cell_angle_alpha 90
_cell_angle_beta 90
_cell_angle_gamma 120
_cell_length_a 2.9701
_cell_length_b 2.9701
_cell_length_c 13.882
_cell_formula_units_Z 6
_cell_volume 106.053
_database_code_amcsd 0007732
_exptl_crystal_density_diffrn 2.836
_cod_original_sg_symbol_H-M 'R -3 m'
_cod_original_formula_sum 'Mg.338 Si.193 O H.533'
_cod_database_code 9006150

loop_
_space_group_symop_operation_xyz
x,y,z
2/3+x,1/3+y,1/3+z
1/3+x,2/3+y,2/3+z
x,x-y,z
2/3+x,1/3+x-y,1/3+z
1/3+x,2/3+x-y,2/3+z
y,x,-z
2/3+y,1/3+x,1/3-z
1/3+y,2/3+x,2/3-z
-x+y,y,z
2/3-x+y,1/3+y,1/3+z
1/3-x+y,2/3+y,2/3+z
-x,-x+y,-z
2/3-x,1/3-x+y,1/3-z
1/3-x,2/3-x+y,2/3-z
-y,-x,z
2/3-y,1/3-x,1/3+z
1/3-y,2/3-x,2/3+z
x-y,-y,-z
2/3+x-y,1/3-y,1/3-z
1/3+x-y,2/3-y,2/3-z
y,-x+y,-z
2/3+y,1/3-x+y,1/3-z
1/3+y,2/3-x+y,2/3-z
-x+y,-x,z
2/3-x+y,1/3-x,1/3+z
1/3-x+y,2/3-x,2/3+z
-x,-y,-z
2/3-x,1/3-y,1/3-z
1/3-x,2/3-y,2/3-z
-y,x-y,z
2/3-y,1/3+x-y,1/3+z
1/3-y,2/3+x-y,2/3+z
x-y,x,-z
2/3+x-y,1/3+x,1/3-z
1/3+x-y,2/3+x,2/3-z

loop_
_atom_site_label
_atom_site_fract_x
_atom_site_fract_y
_atom_site_fract_z
_atom_site_occupancy
_atom_site_U_iso_or_equiv
Mg1 0.00000 0.00000 0.00000 0.66400 0.01900
Mg2 0.00000 0.00000 0.50000 0.01300 0.01900
Si 0.00000 0.00000 0.12960 0.19300 0.01178
O 0.00000 0.00000 0.24910 0.46700 0.02786
O-H 0.00000 0.00000 0.24910 0.53300 0.02786

loop_
_cod_related_entry_id
_cod_related_entry_database
_cod_related_entry_code
1 AMCSD 0007732
